data_4507292
loop_
_publ_author_name
'Chen, Xianyin'
'Plonka, Anna M.'
'Banerjee, Debasis'
'Parise, John B.'

_publ_section_title
;
 Synthesis, Structures and Photoluminescence Properties of a Series of
 Alkaline Earth Metal-Based Coordination Networks Synthesized Using
 Thiophene-Based Linkers
;
_journal_issue 1
_journal_name_full 'Crystal Growth &amp; Design'
_journal_page_first 326
_journal_paper_doi 10.1021/cg301471r
_journal_volume 13
_journal_year 2013
_chemical_formula_sum 'C18 H18 Ca2 N2 O10 S2'
_chemical_formula_weight 566.62
_chemical_name_systematic
; 
 ? 
;
_space_group_IT_number 14
_symmetry_cell_setting monoclinic
_symmetry_space_group_name_Hall '-P 2yn'
_symmetry_space_group_name_H-M 'P 1 21/n 1'
_atom_sites_solution_hydrogens geom
_atom_sites_solution_primary direct
_atom_sites_solution_secondary difmap
_audit_creation_method SHELXL-97
_cell_angle_alpha 90.00
_cell_angle_beta 94.281(2)
_cell_angle_gamma 90.00
_cell_formula_units_Z 4
_cell_length_a 10.0704(3)
_cell_length_b 14.2521(3)
_cell_length_c 17.5644(6)
_cell_measurement_reflns_used 9932
_cell_measurement_temperature 293(2)
_cell_measurement_theta_max 33.9205
_cell_measurement_theta_min 3.1923
_cell_volume 2513.89(13)
_computing_cell_refinement CrysAlicPro
_computing_data_collection CrysAlicPro
_computing_data_reduction CrysAlicPro
_computing_structure_refinement 'SHELXL-97 (Sheldrick, 1997)'
_computing_structure_solution 'SHELXS-97 (Sheldrick, 1990)'
_diffrn_ambient_temperature 293(2)
_diffrn_detector_area_resol_mean 10.4962
_diffrn_measured_fraction_theta_full 0.997
_diffrn_measured_fraction_theta_max 0.997
_diffrn_measurement_device_type 'Xcalibur, Atlas, Gemini'
_diffrn_measurement_method '\w scans'
_diffrn_radiation_monochromator graphite
_diffrn_radiation_source 'fine-focus sealed tube'
_diffrn_radiation_type MoK\a
_diffrn_radiation_wavelength 0.71073
_diffrn_reflns_av_R_equivalents 0.0422
_diffrn_reflns_av_sigmaI/netI 0.0211
_diffrn_reflns_limit_h_max 12
_diffrn_reflns_limit_h_min -12
_diffrn_reflns_limit_k_max 17
_diffrn_reflns_limit_k_min -17
_diffrn_reflns_limit_l_max 21
_diffrn_reflns_limit_l_min -21
_diffrn_reflns_number 44560
_diffrn_reflns_theta_full 26.37
_diffrn_reflns_theta_max 26.37
_diffrn_reflns_theta_min 3.74
_exptl_absorpt_coefficient_mu 0.672
_exptl_absorpt_correction_T_max 0.9177
_exptl_absorpt_correction_T_min 0.8499
_exptl_absorpt_correction_type multi-scan
_exptl_absorpt_process_details 'CrysAlisPro (Oxford Diffracion 2010)'
_exptl_crystal_colour yellow
_exptl_crystal_density_diffrn 1.497
_exptl_crystal_density_method 'not measured'
_exptl_crystal_description prism
_exptl_crystal_F_000 1168
_exptl_crystal_size_max 0.25
_exptl_crystal_size_mid 0.21
_exptl_crystal_size_min 0.13
_refine_diff_density_max 0.977
_refine_diff_density_min -0.765
_refine_diff_density_rms 0.087
_refine_ls_extinction_method none
_refine_ls_goodness_of_fit_ref 1.070
_refine_ls_hydrogen_treatment mixed
_refine_ls_matrix_type full
_refine_ls_number_parameters 285
_refine_ls_number_reflns 5127
_refine_ls_number_restraints 0
_refine_ls_restrained_S_all 1.070
_refine_ls_R_factor_all 0.0569
_refine_ls_R_factor_gt 0.0494
_refine_ls_shift/su_max 0.006
_refine_ls_shift/su_mean 0.000
_refine_ls_structure_factor_coef Fsqd
_refine_ls_weighting_details 'calc w=1/[\s^2^(Fo^2^)+(0.0870P)^2^+3.1412P] where P=(Fo^2^+2Fc^2^)/3'
_refine_ls_weighting_scheme calc
_refine_ls_wR_factor_gt 0.1441
_refine_ls_wR_factor_ref 0.1519
_reflns_number_gt 4415
_reflns_number_total 5127
_reflns_threshold_expression >2sigma(I)
_cod_data_source_file cg301471r_si_002.cif
_cod_data_source_block Ca_TDC_DMF
_cod_database_code 4507292

loop_
_symmetry_equiv_pos_as_xyz
'x, y, z'
'-x+1/2, y+1/2, -z+1/2'
'-x, -y, -z'
'x-1/2, -y-1/2, z-1/2'

loop_
_atom_site_label
_atom_site_type_symbol
_atom_site_fract_x
_atom_site_fract_y
_atom_site_fract_z
_atom_site_U_iso_or_equiv
_atom_site_adp_type
_atom_site_occupancy
_atom_site_symmetry_multiplicity
_atom_site_calc_flag
_atom_site_refinement_flags
Ca2 Ca 0.52837(5) 0.10559(4) 0.55831(3) 0.02524(16) Uani 1 1 d .
Ca1 Ca 0.40828(5) 0.34702(4) 0.53009(3) 0.02387(16) Uani 1 1 d .
S2 S 0.28004(8) 0.25166(5) 0.30208(4) 0.0344(2) Uani 1 1 d .
S1 S 0.18623(8) 0.06599(5) 0.74929(4) 0.0368(2) Uani 1 1 d .
O6 O 0.4157(2) 0.20431(13) 0.45473(10) 0.0280(4) Uani 1 1 d .
O5 O 0.4269(2) 0.05209(14) 0.43534(11) 0.0353(5) Uani 1 1 d .
O7 O 0.0747(2) 0.23231(15) 0.10502(12) 0.0384(5) Uani 1 1 d .
O4 O 0.0568(3) 0.09607(17) 0.95181(14) 0.0519(7) Uani 1 1 d .
C8 C 0.3148(3) 0.14308(19) 0.33975(16) 0.0281(6) Uani 1 1 d .
O3 O 0.0965(3) -0.03063(16) 0.88455(14) 0.0501(6) Uani 1 1 d .
C7 C 0.3905(3) 0.13302(18) 0.41410(14) 0.0235(5) Uani 1 1 d .
O1 O 0.3266(3) 0.10932(19) 0.61072(15) 0.0522(6) Uani 1 1 d .
C11 C 0.1914(3) 0.2036(2) 0.22468(16) 0.0332(6) Uani 1 1 d .
C12 C 0.1324(3) 0.2667(2) 0.16487(17) 0.0370(7) Uani 1 1 d .
O8 O 0.1430(3) 0.35331(16) 0.17565(15) 0.0611(9) Uani 1 1 d .
C2 C 0.2168(3) 0.1741(2) 0.71116(18) 0.0366(7) Uani 1 1 d .
C4 C 0.1407(4) 0.2106(2) 0.8277(2) 0.0426(8) Uani 1 1 d .
H4 H 0.1181 0.2495 0.8673 0.051 Uiso 1 1 calc R
C5 C 0.1338(3) 0.1158(2) 0.83039(17) 0.0308(6) Uani 1 1 d .
C3 C 0.1858(4) 0.2442(2) 0.7586(2) 0.0465(9) Uani 1 1 d .
H3 H 0.1934 0.3075 0.7469 0.056 Uiso 1 1 calc R
C9 C 0.2589(4) 0.0729(2) 0.29429(18) 0.0401(8) Uani 1 1 d .
H9 H 0.2674 0.0094 0.3057 0.048 Uiso 1 1 calc R
O2 O 0.2734(3) 0.26155(19) 0.60578(15) 0.0549(7) Uani 1 1 d .
C10 C 0.1875(4) 0.1080(2) 0.22855(18) 0.0422(8) Uani 1 1 d .
H10 H 0.1427 0.0703 0.1918 0.051 Uiso 1 1 calc R
C6 C 0.0907(3) 0.0558(2) 0.89355(17) 0.0323(6) Uani 1 1 d .
O2D O 0.2259(3) 0.4099(2) 0.45928(18) 0.0678(8) Uani 1 1 d .
C1 C 0.2767(3) 0.1825(3) 0.63629(19) 0.0409(7) Uani 1 1 d .
O1D O 0.7193(3) 0.1180(3) 0.4959(2) 0.0795(10) Uani 1 1 d .
C4D C 0.1797(5) 0.4849(4) 0.4399(3) 0.0817(15) Uani 1 1 d .
H1D H 0.2273 0.5373 0.4581 0.098 Uiso 1 1 calc R
N2D N 0.0741(5) 0.5018(5) 0.3976(3) 0.106(2) Uani 1 1 d .
N1D N 0.9239(5) 0.1297(5) 0.4641(5) 0.134(3) Uani 1 1 d .
C1D C 0.8042(7) 0.1056(6) 0.4568(5) 0.113(2) Uani 1 1 d .
H15D H 0.7800 0.0720 0.4125 0.113 Uiso 1 1 calc R
C5D C 0.0117(11) 0.5809(8) 0.3696(6) 0.166(4) Uiso 1 1 d .
H13D H -0.0678 0.5638 0.3392 0.248 Uiso 0.50 1 calc PR
H11D H 0.0702 0.6146 0.3386 0.248 Uiso 0.50 1 calc PR
H8D H -0.0111 0.6199 0.4113 0.248 Uiso 0.50 1 calc PR
H9D H 0.0620 0.6351 0.3869 0.248 Uiso 0.50 1 calc PR
H14D H -0.0759 0.5842 0.3875 0.248 Uiso 0.50 1 calc PR
H12D H 0.0053 0.5790 0.3148 0.248 Uiso 0.50 1 calc PR
C6D C -0.0003(15) 0.4194(11) 0.3641(8) 0.216(6) Uiso 1 1 d .
H5D H -0.0777 0.4407 0.3338 0.324 Uiso 0.50 1 calc PR
H7D H -0.0271 0.3797 0.4044 0.324 Uiso 0.50 1 calc PR
H3D H 0.0560 0.3847 0.3325 0.324 Uiso 0.50 1 calc PR
H2D H 0.0452 0.3627 0.3800 0.324 Uiso 0.50 1 calc PR
H4D H -0.0055 0.4237 0.3094 0.324 Uiso 0.50 1 calc PR
H6D H -0.0885 0.4187 0.3813 0.324 Uiso 0.50 1 calc PR
C2D C 0.9594(17) 0.1715(12) 0.5250(10) 0.259 Uiso 1 1 d .
H19D H 1.0524 0.1866 0.5258 0.324 Uiso 0.50 1 calc PR
H17D H 0.9443 0.1317 0.5676 0.324 Uiso 0.50 1 calc PR
H21D H 0.9087 0.2282 0.5284 0.324 Uiso 0.50 1 calc PR
H16D H 0.8845 0.1778 0.5554 0.324 Uiso 0.50 1 calc PR
H20D H 0.9927 0.2326 0.5136 0.324 Uiso 0.50 1 calc PR
H18D H 1.0282 0.1361 0.5528 0.324 Uiso 0.50 1 calc PR
C3D C 1.0172(17) 0.1101(12) 0.4204(9) 0.259 Uiso 1 1 d .
H2D1 H 1.0991 0.1380 0.4407 0.324 Uiso 0.50 1 calc PR
H2D2 H 0.9943 0.1346 0.3702 0.324 Uiso 0.50 1 calc PR
H2D3 H 1.0278 0.0433 0.4176 0.324 Uiso 0.50 1 calc PR
H2D4 H 0.9817 0.0726 0.3783 0.324 Uiso 0.50 1 calc PR
H2D5 H 1.0865 0.0760 0.4489 0.324 Uiso 0.50 1 calc PR
H2D6 H 1.0531 0.1672 0.4014 0.324 Uiso 0.50 1 calc PR

loop_
_atom_site_aniso_label
_atom_site_aniso_U_11
_atom_site_aniso_U_22
_atom_site_aniso_U_33
_atom_site_aniso_U_23
_atom_site_aniso_U_13
_atom_site_aniso_U_12
Ca2 0.0353(3) 0.0204(3) 0.0186(3) -0.00324(19) -0.0074(2) 0.0033(2)
Ca1 0.0334(3) 0.0197(3) 0.0187(3) 0.00160(18) 0.0036(2) 0.00168(19)
S2 0.0526(5) 0.0215(3) 0.0261(4) 0.0032(3) -0.0177(3) -0.0004(3)
S1 0.0543(5) 0.0290(4) 0.0288(4) 0.0020(3) 0.0148(3) -0.0015(3)
O6 0.0416(11) 0.0214(9) 0.0200(9) -0.0017(7) -0.0052(8) 0.0007(8)
O5 0.0539(13) 0.0224(10) 0.0267(10) -0.0009(8) -0.0169(9) 0.0072(9)
O7 0.0543(13) 0.0300(10) 0.0274(11) 0.0055(8) -0.0197(10) -0.0052(9)
O4 0.0764(18) 0.0440(14) 0.0398(13) 0.0061(11) 0.0334(13) 0.0116(12)
C8 0.0380(15) 0.0224(13) 0.0226(13) 0.0022(10) -0.0061(11) 0.0029(11)
O3 0.0848(18) 0.0289(12) 0.0388(13) 0.0085(10) 0.0191(12) -0.0033(11)
C7 0.0300(13) 0.0217(12) 0.0182(12) 0.0000(10) -0.0028(10) 0.0027(10)
O1 0.0630(16) 0.0528(15) 0.0438(14) -0.0008(11) 0.0248(12) -0.0008(12)
C11 0.0437(16) 0.0287(14) 0.0249(14) 0.0027(11) -0.0140(12) -0.0014(12)
C12 0.0507(18) 0.0290(15) 0.0287(15) 0.0051(12) -0.0143(13) -0.0039(13)
O8 0.106(2) 0.0250(12) 0.0447(15) 0.0067(10) -0.0442(15) -0.0069(12)
C2 0.0423(17) 0.0368(16) 0.0322(16) 0.0094(13) 0.0129(13) -0.0022(13)
C4 0.059(2) 0.0307(16) 0.0409(18) 0.0017(13) 0.0221(15) 0.0062(14)
C5 0.0357(15) 0.0308(14) 0.0271(14) 0.0038(11) 0.0100(11) 0.0028(11)
C3 0.064(2) 0.0266(15) 0.052(2) 0.0093(14) 0.0249(17) 0.0018(14)
C9 0.062(2) 0.0242(14) 0.0305(16) 0.0021(12) -0.0189(14) 0.0015(13)
O2 0.0727(18) 0.0498(15) 0.0451(14) 0.0149(12) 0.0246(13) -0.0094(13)
C10 0.063(2) 0.0290(15) 0.0308(16) -0.0007(12) -0.0226(15) -0.0039(14)
C6 0.0377(15) 0.0312(15) 0.0291(15) 0.0067(12) 0.0091(12) 0.0014(12)
O2D 0.0620(18) 0.071(2) 0.0664(19) 0.0097(15) -0.0184(15) 0.0224(15)
C1 0.0431(17) 0.0469(19) 0.0341(16) 0.0050(14) 0.0116(13) -0.0087(14)
O1D 0.0484(17) 0.084(2) 0.110(3) -0.002(2) 0.0344(18) 0.0008(15)
C4D 0.066(3) 0.096(4) 0.082(4) 0.026(3) -0.001(3) 0.021(3)
N2D 0.079(3) 0.149(5) 0.090(3) 0.054(3) 0.009(3) 0.066(3)
N1D 0.058(3) 0.172(6) 0.179(7) -0.055(5) 0.055(4) -0.036(3)
C1D 0.079(4) 0.129(6) 0.132(6) -0.006(5) 0.019(4) -0.005(4)

loop_
_atom_type_symbol
_atom_type_description
_atom_type_scat_dispersion_real
_atom_type_scat_dispersion_imag
_atom_type_scat_source
C C 0.0033 0.0016 'International Tables Vol C Tables 4.2.6.8 and 6.1.1.4'
H H 0.0000 0.0000 'International Tables Vol C Tables 4.2.6.8 and 6.1.1.4'
O O 0.0106 0.0060 'International Tables Vol C Tables 4.2.6.8 and 6.1.1.4'
Ca Ca 0.2262 0.3064 'International Tables Vol C Tables 4.2.6.8 and 6.1.1.4'
S S 0.1246 0.1234 'International Tables Vol C Tables 4.2.6.8 and 6.1.1.4'
N N 0.0061 0.0033 'International Tables Vol C Tables 4.2.6.8 and 6.1.1.4'

loop_
_geom_angle_atom_site_label_1
_geom_angle_atom_site_label_2
_geom_angle_atom_site_label_3
_geom_angle
_geom_angle_site_symmetry_1
_geom_angle_site_symmetry_3
O1D Ca2 O1 172.39(12) . .
O1D Ca2 O5 86.00(11) . 3_656
O1 Ca2 O5 100.36(9) . 3_656
O1D Ca2 O8 91.45(14) . 4_666
O1 Ca2 O8 91.94(12) . 4_666
O5 Ca2 O8 96.85(7) 3_656 4_666
O1D Ca2 O5 84.93(12) . .
O1 Ca2 O5 92.16(9) . .
O5 Ca2 O5 78.73(7) 3_656 .
O8 Ca2 O5 174.46(9) 4_666 .
O1D Ca2 O7 86.71(11) . 4_666
O1 Ca2 O7 89.77(9) . 4_666
O5 Ca2 O7 149.77(7) 3_656 4_666
O8 Ca2 O7 54.06(7) 4_666 4_666
O5 Ca2 O7 129.68(7) . 4_666
O1D Ca2 O6 87.72(11) . .
O1 Ca2 O6 84.93(9) . .
O5 Ca2 O6 131.52(7) 3_656 .
O8 Ca2 O6 131.36(7) 4_666 .
O5 Ca2 O6 52.82(6) . .
O7 Ca2 O6 77.36(6) 4_666 .
O1D Ca2 C12 89.06(12) . 4_666
O1 Ca2 C12 90.88(10) . 4_666
O5 Ca2 C12 123.36(8) 3_656 4_666
O8 Ca2 C12 26.88(8) 4_666 4_666
O5 Ca2 C12 156.68(8) . 4_666
O7 Ca2 C12 27.19(8) 4_666 4_666
O6 Ca2 C12 104.52(8) . 4_666
O1D Ca2 C7 86.23(12) . .
O1 Ca2 C7 88.04(9) . .
O5 Ca2 C7 105.13(7) 3_656 .
O8 Ca2 C7 157.66(8) 4_666 .
O5 Ca2 C7 26.40(7) . .
O7 Ca2 C7 103.60(7) 4_666 .
O6 Ca2 C7 26.42(7) . .
C12 Ca2 C7 130.79(8) 4_666 .
O1D Ca2 C1 155.29(11) . .
O1 Ca2 C1 19.28(9) . .
O5 Ca2 C1 118.61(9) 3_656 .
O8 Ca2 C1 83.76(11) 4_666 .
O5 Ca2 C1 101.26(9) . .
O7 Ca2 C1 70.84(9) 4_666 .
O6 Ca2 C1 77.63(8) . .
C12 Ca2 C1 75.76(10) 4_666 .
C7 Ca2 C1 89.10(8) . .
O1D Ca2 Ca2 84.11(10) . 3_656
O1 Ca2 Ca2 97.91(7) . 3_656
O5 Ca2 Ca2 40.84(5) 3_656 3_656
O8 Ca2 Ca2 137.59(6) 4_666 3_656
O5 Ca2 Ca2 37.89(5) . 3_656
O7 Ca2 Ca2 165.21(6) 4_666 3_656
O6 Ca2 Ca2 90.69(4) . 3_656
C12 Ca2 Ca2 163.08(7) 4_666 3_656
C7 Ca2 Ca2 64.29(5) . 3_656
C1 Ca2 Ca2 115.47(7) . 3_656
O1D Ca2 Ca1 98.22(10) . .
O1 Ca2 Ca1 74.90(7) . .
O5 Ca2 Ca1 170.88(6) 3_656 .
O8 Ca2 Ca1 91.15(6) 4_666 .
O5 Ca2 Ca1 93.53(5) . .
O7 Ca2 Ca1 39.12(5) 4_666 .
O6 Ca2 Ca1 41.22(4) . .
C12 Ca2 Ca1 65.03(6) 4_666 .
C7 Ca2 Ca1 67.29(5) . .
C1 Ca2 Ca1 57.80(6) . .
Ca2 Ca2 Ca1 131.25(2) 3_656 .
O4 Ca1 O3 99.88(9) 4_665 2_556
O4 Ca1 O2 169.24(10) 4_665 .
O3 Ca1 O2 89.02(10) 2_556 .
O4 Ca1 O2D 93.93(12) 4_665 .
O3 Ca1 O2D 90.13(11) 2_556 .
O2 Ca1 O2D 92.08(12) . .
O4 Ca1 O7 92.12(10) 4_665 4_666
O3 Ca1 O7 92.78(9) 2_556 4_666
O2 Ca1 O7 81.34(10) . 4_666
O2D Ca1 O7 172.75(11) . 4_666
O4 Ca1 O6 85.43(8) 4_665 .
O3 Ca1 O6 172.40(8) 2_556 .
O2 Ca1 O6 85.16(9) . .
O2D Ca1 O6 94.97(10) . .
O7 Ca1 O6 81.52(7) 4_666 .
O4 Ca1 Ca2 101.11(7) 4_665 .
O3 Ca1 Ca2 130.17(7) 2_556 .
O2 Ca1 Ca2 68.33(7) . .
O2D Ca1 Ca2 132.43(9) . .
O7 Ca1 Ca2 41.99(5) 4_666 .
O6 Ca1 Ca2 42.75(4) . .
C8 S2 C11 91.41(14) . .
C5 S1 C2 91.61(15) . .
C7 O6 Ca1 166.59(18) . .
C7 O6 Ca2 91.12(15) . .
Ca1 O6 Ca2 96.03(6) . .
C7 O5 Ca2 164.69(18) . 3_656
C7 O5 Ca2 93.98(15) . .
Ca2 O5 Ca2 101.27(7) 3_656 .
C12 O7 Ca1 157.1(2) . 4_565
C12 O7 Ca2 88.71(17) . 4_565
Ca1 O7 Ca2 98.89(7) 4_565 4_565
C6 O4 Ca1 154.5(3) . 4_566
C9 C8 C7 127.5(2) . .
C9 C8 S2 111.8(2) . .
C7 C8 S2 120.7(2) . .
C6 O3 Ca1 131.6(2) . 2_546
O6 C7 O5 122.1(2) . .
O6 C7 C8 119.7(2) . .
O5 C7 C8 118.3(2) . .
O6 C7 Ca2 62.46(13) . .
O5 C7 Ca2 59.62(13) . .
C8 C7 Ca2 177.13(19) . .
C1 O1 Ca2 123.6(2) . .
C10 C11 C12 129.3(3) . .
C10 C11 S2 112.0(2) . .
C12 C11 S2 118.7(2) . .
O8 C12 O7 122.5(3) . .
O8 C12 C11 117.9(3) . .
O7 C12 C11 119.5(3) . .
O8 C12 Ca2 58.41(15) . 4_565
O7 C12 Ca2 64.10(15) . 4_565
C11 C12 Ca2 176.4(2) . 4_565
C12 O8 Ca2 94.71(18) . 4_565
C3 C2 C1 127.6(3) . .
C3 C2 S1 111.5(2) . .
C1 C2 S1 120.8(3) . .
C5 C4 C3 112.9(3) . .
C4 C5 C6 128.1(3) . .
C4 C5 S1 111.4(2) . .
C6 C5 S1 120.5(2) . .
C2 C3 C4 112.5(3) . .
C8 C9 C10 112.4(3) . .
C1 O2 Ca1 136.4(2) . .
C11 C10 C9 112.4(3) . .
O4 C6 O3 125.5(3) . .
O4 C6 C5 117.4(3) . .
O3 C6 C5 117.1(3) . .
C4D O2D Ca1 140.2(4) . .
O2 C1 O1 126.5(3) . .
O2 C1 C2 116.9(3) . .
O1 C1 C2 116.6(3) . .
O2 C1 Ca2 97.1(2) . .
O1 C1 Ca2 37.10(16) . .
C2 C1 Ca2 138.0(2) . .
C1D O1D Ca2 164.2(5) . .
O2D C4D N2D 128.3(7) . .
C4D N2D C5D 135.1(8) . .
C4D N2D C6D 117.1(8) . .
C5D N2D C6D 107.7(8) . .
C1D N1D C2D 115.4(10) . .
C1D N1D C3D 128.3(11) . .
C2D N1D C3D 116.0(12) . .
O1D C1D N1D 130.6(9) . .

loop_
_geom_bond_atom_site_label_1
_geom_bond_atom_site_label_2
_geom_bond_distance
_geom_bond_site_symmetry_2
Ca2 O1D 2.289(3) .
Ca2 O1 2.293(3) .
Ca2 O5 2.293(2) 3_656
Ca2 O8 2.360(2) 4_666
Ca2 O5 2.441(2) .
Ca2 O7 2.484(2) 4_666
Ca2 O6 2.5038(18) .
Ca2 C12 2.761(3) 4_666
Ca2 C7 2.823(3) .
Ca2 C1 3.165(3) .
Ca2 Ca2 3.6614(10) 3_656
Ca2 Ca1 3.6685(7) .
Ca1 O4 2.257(2) 4_665
Ca1 O3 2.302(2) 2_556
Ca1 O2 2.316(2) .
Ca1 O2D 2.320(3) .
Ca1 O7 2.343(2) 4_666
Ca1 O6 2.4308(19) .
S2 C8 1.709(3) .
S2 C11 1.713(3) .
S1 C5 1.710(3) .
S1 C2 1.716(3) .
O6 C7 1.257(3) .
O5 C7 1.258(3) .
O5 Ca2 2.293(2) 3_656
O7 C12 1.262(4) .
O7 Ca1 2.343(2) 4_565
O7 Ca2 2.484(2) 4_565
O4 C6 1.243(4) .
O4 Ca1 2.257(2) 4_566
C8 C9 1.374(4) .
C8 C7 1.469(3) .
O3 C6 1.244(4) .
O3 Ca1 2.302(2) 2_546
O1 C1 1.255(4) .
C11 C10 1.365(4) .
C11 C12 1.474(4) .
C12 O8 1.252(4) .
C12 Ca2 2.761(3) 4_565
O8 Ca2 2.360(2) 4_565
C2 C3 1.353(5) .
C2 C1 1.492(4) .
C4 C5 1.355(4) .
C4 C3 1.411(5) .
C5 C6 1.490(4) .
C9 C10 1.406(4) .
O2 C1 1.247(4) .
O2D C4D 1.205(6) .
O1D C1D 1.150(8) .
C4D N2D 1.273(6) .
N2D C5D 1.365(11) .
N2D C6D 1.490(14) .
N1D C1D 1.251(8) .
N1D C2D 1.254(16) .
N1D C3D 1.288(16) .
